data_7208631
loop_
_publ_author_name
'Wang, Fei'
'Yang, Hui'
'Kang, Yao'
'Zhang, Jian'

_publ_section_title
;
 Guest selectivity of a porous tetrahedral imidazolate framework material
 during self-assembly
;
_journal_issue 37
_journal_name_full 'Journal of Materials Chemistry'
_journal_page_first 19732
_journal_paper_doi 10.1039/c2jm34506d
_journal_volume 22
_journal_year 2012
_chemical_formula_moiety 'C15 H17 N7 O3 Zn'
_chemical_formula_sum 'C15 H17 N7 O3 Zn'
_chemical_formula_weight 408.73
_chemical_name_systematic
;
?
;
_space_group_IT_number 33
_symmetry_cell_setting orthorhombic
_symmetry_space_group_name_Hall 'P 2c -2n'
_symmetry_space_group_name_H-M 'P n a 21'
_atom_sites_solution_hydrogens geom
_atom_sites_solution_primary direct
_atom_sites_solution_secondary difmap
_audit_creation_method SHELXL-97
_cell_angle_alpha 90.00
_cell_angle_beta 90.00
_cell_angle_gamma 90.00
_cell_formula_units_Z 4
_cell_length_a 18.6627(5)
_cell_length_b 10.5533(4)
_cell_length_c 8.9082(3)
_cell_measurement_reflns_used 1419
_cell_measurement_temperature 293(2)
_cell_measurement_theta_max 29.0937
_cell_measurement_theta_min 2.5279
_cell_volume 1754.50(10)
_computing_cell_refinement
;
CrysAlisPro, Oxford Diffraction Ltd.,
Version 1.171.34.44 (release 25-10-2010 CrysAlis171 .NET)
(compiled Oct 25 2010,18:11:34)
;
_computing_data_collection
;
CrysAlisPro, Oxford Diffraction Ltd.,
Version 1.171.34.44 (release 25-10-2010 CrysAlis171 .NET)
(compiled Oct 25 2010,18:11:34)
;
_computing_data_reduction
;
CrysAlisPro, Oxford Diffraction Ltd.,
Version 1.171.34.44 (release 25-10-2010 CrysAlis171 .NET)
(compiled Oct 25 2010,18:11:34)
;
_computing_structure_refinement 'SHELXL-97 (Sheldrick, 1997)'
_computing_structure_solution 'SHELXS-97 (Sheldrick, 1990)'
_diffrn_ambient_temperature 293(2)
_diffrn_detector_area_resol_mean 16.2083
_diffrn_measured_fraction_theta_full 0.977
_diffrn_measured_fraction_theta_max 0.977
_diffrn_measurement_device_type 'Xcalibur, Eos'
_diffrn_measurement_method '\w scans'
_diffrn_radiation_monochromator graphite
_diffrn_radiation_source 'Enhance (Mo) X-ray Source'
_diffrn_radiation_type MoK\a
_diffrn_radiation_wavelength 0.71073
_diffrn_reflns_av_R_equivalents 0.0203
_diffrn_reflns_av_sigmaI/netI 0.0465
_diffrn_reflns_limit_h_max 8
_diffrn_reflns_limit_h_min -22
_diffrn_reflns_limit_k_max 12
_diffrn_reflns_limit_k_min -6
_diffrn_reflns_limit_l_max 10
_diffrn_reflns_limit_l_min -5
_diffrn_reflns_number 2908
_diffrn_reflns_theta_full 25.00
_diffrn_reflns_theta_max 25.00
_diffrn_reflns_theta_min 2.91
_exptl_absorpt_coefficient_mu 1.431
_exptl_absorpt_correction_T_max 0.7628
_exptl_absorpt_correction_T_min 0.7628
_exptl_absorpt_correction_type multi-scan
_exptl_absorpt_process_details
;
CrysAlisPro, Oxford Diffraction Ltd.,
Version 1.171.34.44 (release 25-10-2010 CrysAlis171 .NET)
(compiled Oct 25 2010,18:11:34)
Empirical absorption correction using spherical harmonics,
implemented in SCALE3 ABSPACK scaling algorithm.
;
_exptl_crystal_colour colourless
_exptl_crystal_density_diffrn 1.547
_exptl_crystal_density_method 'not measured'
_exptl_crystal_description prism
_exptl_crystal_F_000 840
_exptl_crystal_size_max 0.20
_exptl_crystal_size_mid 0.20
_exptl_crystal_size_min 0.20
_refine_diff_density_max 1.023
_refine_diff_density_min -0.550
_refine_diff_density_rms 0.111
_refine_ls_abs_structure_details 'Flack H D (1983), Acta Cryst. A39, 876-881'
_refine_ls_abs_structure_Flack 0.03(5)
_refine_ls_extinction_method none
_refine_ls_goodness_of_fit_ref 1.233
_refine_ls_hydrogen_treatment constr
_refine_ls_matrix_type full
_refine_ls_number_parameters 205
_refine_ls_number_reflns 2114
_refine_ls_number_restraints 12
_refine_ls_restrained_S_all 1.596
_refine_ls_R_factor_all 0.0655
_refine_ls_R_factor_gt 0.0585
_refine_ls_shift/su_max 0.079
_refine_ls_shift/su_mean 0.007
_refine_ls_structure_factor_coef Fsqd
_refine_ls_weighting_details 'calc w=1/[\s^2^(Fo^2^)+(0.0498P)^2^+5.2191P] where P=(Fo^2^+2Fc^2^)/3'
_refine_ls_weighting_scheme calc
_refine_ls_wR_factor_gt 0.1406
_refine_ls_wR_factor_ref 0.1453
_reflns_number_gt 1890
_reflns_number_total 2114
_reflns_threshold_expression >2sigma(I)
_cod_data_source_file c2jm34506d.txt
_cod_data_source_block 3
_cod_original_sg_symbol_H-M Pna2(1)
_cod_database_code 7208631

loop_
_symmetry_equiv_pos_as_xyz
'x, y, z'
'-x, -y, z+1/2'
'x+1/2, -y+1/2, z'
'-x+1/2, y+1/2, z+1/2'

loop_
_atom_site_label
_atom_site_type_symbol
_atom_site_fract_x
_atom_site_fract_y
_atom_site_fract_z
_atom_site_U_iso_or_equiv
_atom_site_adp_type
_atom_site_occupancy
_atom_site_symmetry_multiplicity
_atom_site_calc_flag
_atom_site_refinement_flags
Zn1 Zn 0.60093(5) 1.01529(10) 1.1295(3) 0.0246(3) Uani 1 1 d .
C5 C 0.4974(8) 0.9765(11) 1.3697(19) 0.029(3) Uani 1 1 d .
H5A H 0.4700 1.0376 1.3212 0.035 Uiso 1 1 calc R
N1 N 0.4782(5) 0.9251(9) 1.5039(11) 0.029(2) Uani 1 1 d .
N4 N 0.5361(5) 0.7688(9) 1.6567(13) 0.040(3) Uani 1 1 d .
C4 C 0.5948(6) 0.6941(11) 1.6564(18) 0.044(4) Uani 1 1 d .
H4B H 0.6004 0.6413 1.7392 0.052 Uiso 1 1 calc R
N2 N 0.5593(5) 0.9316(9) 1.3127(12) 0.030(2) Uani 1 1 d .
C3 C 0.6402(6) 0.7609(11) 1.4348(17) 0.036(3) Uani 1 1 d .
N3 N 0.6438(5) 0.6872(10) 1.5559(12) 0.038(2) Uani 1 1 d .
C2 C 0.5812(6) 0.8431(10) 1.4204(14) 0.028(3) Uani 1 1 d .
C1 C 0.5323(6) 0.8402(10) 1.5332(13) 0.027(2) Uani 1 1 d .
N5 N 0.6932(5) 0.7510(11) 1.3291(14) 0.050(3) Uani 1 1 d .
H5B H 0.7277 0.6981 1.3418 0.060 Uiso 1 1 calc R
H5C H 0.6919 0.7978 1.2501 0.060 Uiso 1 1 calc R
O2 O 0.6613(4) 0.8848(8) 1.0368(10) 0.037(2) Uani 1 1 d .
N6 N 0.8341(5) 0.6497(9) 0.7200(12) 0.032(2) Uani 1 1 d .
O1 O 0.6940(5) 1.0332(8) 0.8729(12) 0.049(3) Uani 1 1 d .
C6 C 0.6957(6) 0.9247(11) 0.9224(14) 0.029(3) Uani 1 1 d .
C11 C 0.7430(6) 0.7020(11) 0.8952(14) 0.036(3) Uani 1 1 d .
H11A H 0.7130 0.6761 0.9729 0.043 Uiso 1 1 calc R
C7 C 0.7440(6) 0.8275(11) 0.8457(15) 0.032(3) Uani 1 1 d .
C10 C 0.7889(7) 0.6167(12) 0.8228(18) 0.044(3) Uani 1 1 d .
H10A H 0.7868 0.5317 0.8502 0.053 Uiso 1 1 calc R
C9 C 0.8338(6) 0.7698(12) 0.6713(16) 0.046(4) Uani 1 1 d .
H9A H 0.8638 0.7928 0.5924 0.056 Uiso 1 1 calc R
C8 C 0.7896(6) 0.8612(12) 0.7366(16) 0.041(3) Uani 1 1 d .
H8A H 0.7917 0.9450 0.7044 0.050 Uiso 1 1 calc R
O3 O 0.9389(10) 0.914(2) 0.380(3) 0.150(7) Uiso 1 1 d D
C15 C 1.0463(12) 0.956(2) 0.213(3) 0.134(10) Uiso 1 1 d D
H15A H 1.0341 0.9909 0.3098 0.201 Uiso 1 1 calc RD
H15B H 1.0516 1.0240 0.1422 0.201 Uiso 1 1 calc R
H15C H 1.0905 0.9103 0.2209 0.201 Uiso 1 1 calc R
N7 N 0.9854(12) 0.865(2) 0.160(3) 0.198(11) Uiso 1 1 d D
C13 C 0.8468(15) 0.793(4) 0.263(4) 0.27(2) Uiso 1 1 d D
H13A H 0.8216 0.8156 0.3531 0.403 Uiso 1 1 calc R
H13B H 0.8530 0.7026 0.2596 0.403 Uiso 1 1 calc R
H13C H 0.8198 0.8200 0.1772 0.403 Uiso 1 1 calc R
C14 C 0.9710(14) 0.779(3) 0.022(3) 0.199(15) Uiso 1 1 d D
H14A H 0.9247 0.7401 0.0315 0.298 Uiso 1 1 calc R
H14B H 1.0072 0.7146 0.0161 0.298 Uiso 1 1 calc R
H14C H 0.9721 0.8295 -0.0679 0.298 Uiso 1 1 calc RD
C12 C 0.9209(14) 0.858(2) 0.262(3) 0.169(13) Uiso 1 1 d D

loop_
_atom_site_aniso_label
_atom_site_aniso_U_11
_atom_site_aniso_U_22
_atom_site_aniso_U_33
_atom_site_aniso_U_23
_atom_site_aniso_U_13
_atom_site_aniso_U_12
Zn1 0.0191(5) 0.0334(6) 0.0214(6) -0.0020(10) -0.0010(8) 0.0013(4)
C5 0.025(5) 0.040(8) 0.022(7) -0.003(7) 0.003(5) 0.004(6)
N1 0.028(5) 0.033(5) 0.026(5) 0.005(4) 0.007(4) 0.009(4)
N4 0.042(5) 0.042(5) 0.035(7) 0.011(5) -0.005(5) -0.003(4)
C4 0.050(7) 0.043(6) 0.038(10) 0.015(7) 0.002(7) 0.010(5)
N2 0.025(5) 0.036(5) 0.030(6) -0.001(5) 0.006(4) 0.006(4)
C3 0.024(6) 0.035(7) 0.051(8) -0.009(6) -0.006(6) 0.004(5)
N3 0.032(5) 0.047(6) 0.034(6) 0.015(5) 0.003(5) 0.018(5)
C2 0.025(5) 0.026(6) 0.033(7) 0.000(5) 0.000(5) 0.002(4)
C1 0.027(6) 0.032(6) 0.022(6) -0.004(5) 0.003(5) -0.005(5)
N5 0.038(6) 0.069(8) 0.044(7) 0.016(6) 0.015(5) 0.024(5)
O2 0.029(4) 0.047(5) 0.036(5) -0.003(4) 0.012(4) 0.009(4)
N6 0.028(5) 0.035(5) 0.032(6) -0.003(5) 0.009(5) 0.002(4)
O1 0.052(6) 0.036(5) 0.059(7) 0.011(5) 0.015(5) 0.015(4)
C6 0.025(6) 0.036(7) 0.027(6) -0.001(6) 0.001(5) 0.004(5)
C11 0.037(7) 0.037(7) 0.035(8) 0.004(6) 0.025(6) 0.003(5)
C7 0.025(6) 0.036(7) 0.035(7) -0.003(6) -0.001(5) 0.005(5)
C10 0.041(7) 0.038(7) 0.052(9) 0.000(7) 0.006(7) 0.006(6)
C9 0.039(6) 0.048(7) 0.052(11) 0.004(7) 0.018(6) 0.000(5)
C8 0.041(7) 0.033(6) 0.050(8) 0.000(6) 0.011(7) 0.000(5)

loop_
_atom_type_symbol
_atom_type_description
_atom_type_scat_dispersion_real
_atom_type_scat_dispersion_imag
_atom_type_scat_source
C C 0.0033 0.0016 'International Tables Vol C Tables 4.2.6.8 and 6.1.1.4'
H H 0.0000 0.0000 'International Tables Vol C Tables 4.2.6.8 and 6.1.1.4'
N N 0.0061 0.0033 'International Tables Vol C Tables 4.2.6.8 and 6.1.1.4'
O O 0.0106 0.0060 'International Tables Vol C Tables 4.2.6.8 and 6.1.1.4'
Zn Zn 0.2839 1.4301 'International Tables Vol C Tables 4.2.6.8 and 6.1.1.4'

loop_
_geom_angle_atom_site_label_1
_geom_angle_atom_site_label_2
_geom_angle_atom_site_label_3
_geom_angle
_geom_angle_site_symmetry_1
_geom_angle_site_symmetry_3
N1 Zn1 O2 114.7(4) 2_674 .
N1 Zn1 N2 108.3(4) 2_674 .
O2 Zn1 N2 104.8(4) . .
N1 Zn1 N6 116.9(4) 2_674 4_655
O2 Zn1 N6 108.3(3) . 4_655
N2 Zn1 N6 102.4(4) . 4_655
N2 C5 N1 114.7(12) . .
N2 C5 H5A 122.7 . .
N1 C5 H5A 122.7 . .
C5 N1 C1 103.4(10) . .
C5 N1 Zn1 125.0(8) . 2_675
C1 N1 Zn1 130.9(8) . 2_675
C4 N4 C1 111.7(11) . .
N3 C4 N4 127.9(13) . .
N3 C4 H4B 116.1 . .
N4 C4 H4B 116.1 . .
C5 N2 C2 103.1(11) . .
C5 N2 Zn1 118.9(9) . .
C2 N2 Zn1 137.4(7) . .
N3 C3 N5 118.5(10) . .
N3 C3 C2 118.2(12) . .
N5 C3 C2 123.3(13) . .
C4 N3 C3 119.8(10) . .
C1 C2 N2 109.0(9) . .
C1 C2 C3 116.4(12) . .
N2 C2 C3 134.6(11) . .
C2 C1 N4 126.0(10) . .
C2 C1 N1 109.8(10) . .
N4 C1 N1 124.2(10) . .
C3 N5 H5B 120.0 . .
C3 N5 H5C 120.0 . .
H5B N5 H5C 120.0 . .
C6 O2 Zn1 113.2(7) . .
C10 N6 C9 118.8(11) . .
C10 N6 Zn1 118.8(9) . 4_644
C9 N6 Zn1 122.2(8) . 4_644
O1 C6 O2 125.5(11) . .
O1 C6 C7 118.8(11) . .
O2 C6 C7 115.7(10) . .
C7 C11 C10 117.1(10) . .
C7 C11 H11A 121.5 . .
C10 C11 H11A 121.5 . .
C8 C7 C11 119.4(10) . .
C8 C7 C6 121.4(11) . .
C11 C7 C6 119.1(10) . .
N6 C10 C11 123.5(12) . .
N6 C10 H10A 118.2 . .
C11 C10 H10A 118.2 . .
N6 C9 C8 121.4(12) . .
N6 C9 H9A 119.3 . .
C8 C9 H9A 119.3 . .
C7 C8 C9 119.6(12) . .
C7 C8 H8A 120.2 . .
C9 C8 H8A 120.2 . .
N7 C15 H15A 109.4 . .
N7 C15 H15B 109.5 . .
H15A C15 H15B 109.5 . .
N7 C15 H15C 109.5 . .
H15A C15 H15C 109.5 . .
H15B C15 H15C 109.5 . .
C12 N7 C14 108(2) . .
C12 N7 C15 115(2) . .
C14 N7 C15 136.5(16) . .
C12 C13 H13A 109.5 . .
C12 C13 H13B 109.4 . .
H13A C13 H13B 109.5 . .
C12 C13 H13C 109.4 . .
H13A C13 H13C 109.5 . .
H13B C13 H13C 109.5 . .
N7 C14 H14A 109.5 . .
N7 C14 H14B 109.5 . .
H14A C14 H14B 109.5 . .
N7 C14 H14C 109.5 . .
H14A C14 H14C 109.5 . .
H14B C14 H14C 109.5 . .
O3 C12 N7 105(2) . .
O3 C12 C13 116(3) . .
N7 C12 C13 138(2) . .

loop_
_geom_bond_atom_site_label_1
_geom_bond_atom_site_label_2
_geom_bond_distance
_geom_bond_site_symmetry_2
Zn1 N1 1.956(9) 2_674
Zn1 O2 1.961(8) .
Zn1 N2 2.012(10) .
Zn1 N6 2.033(9) 4_655
C5 N2 1.347(18) .
C5 N1 1.361(19) .
C5 H5A 0.9300 .
N1 C1 1.375(14) .
N1 Zn1 1.956(9) 2_675
N4 C4 1.351(14) .
N4 C1 1.336(15) .
C4 N3 1.282(16) .
C4 H4B 0.9300 .
N2 C2 1.400(15) .
C3 N3 1.331(17) .
C3 N5 1.368(16) .
C3 C2 1.409(15) .
C2 C1 1.357(15) .
N5 H5B 0.8600 .
N5 H5C 0.8600 .
O2 C6 1.276(14) .
N6 C10 1.293(17) .
N6 C9 1.340(15) .
N6 Zn1 2.033(9) 4_644
O1 C6 1.228(14) .
C6 C7 1.527(16) .
C11 C7 1.397(16) .
C11 C10 1.401(17) .
C11 H11A 0.9300 .
C7 C8 1.339(17) .
C10 H10A 0.9300 .
C9 C8 1.397(17) .
C9 H9A 0.9300 .
C8 H8A 0.9300 .
O3 C12 1.251(13) .
C15 N7 1.564(12) .
C15 H15A 0.9600 .
C15 H15B 0.9600 .
C15 H15C 0.9600 .
N7 C12 1.509(13) .
N7 C14 1.555(12) .
C13 C12 1.544(13) .
C13 H13A 0.9600 .
C13 H13B 0.9600 .
C13 H13C 0.9600 .
C14 H14A 0.9600 .
C14 H14B 0.9600 .
C14 H14C 0.9600 .

loop_
_geom_hbond_atom_site_label_D
_geom_hbond_atom_site_label_H
_geom_hbond_atom_site_label_A
_geom_hbond_distance_DH
_geom_hbond_distance_HA
_geom_hbond_distance_DA
_geom_hbond_angle_DHA
_geom_hbond_site_symmetry_A
N5 H5B O1 0.86 2.29 3.142(14) 171.0 4_645
N5 H5C O2 0.86 2.19 3.022(15) 163.7 .
